data_7707442
loop_
_publ_author_name
'Pettenuzzo, Andrea'
'Vezz\`u, Keti'
'Di Paolo, Maria Luisa'
'Fotopoulou, Eirini'
'Marchi\`o, Luciano'
'Via, Lisa Dalla'
'Ronconi, Luca'

_publ_section_title
;
 Design, physico-chemical characterization and <i>in vitro</i> biological
 activity of organogold(III) glycoconjugates.
;
_journal_issue 25
_journal_name_full 'Dalton transactions (Cambridge, England : 2003)'
_journal_page_first 8963
_journal_page_last 8979
_journal_paper_doi 10.1039/d1dt01100f
_journal_volume 50
_journal_year 2021
_chemical_formula_moiety 'C21 H24 Au N2 O2 S2, F6 P'
_chemical_formula_sum 'C21 H24 Au F6 N2 O2 P S2'
_chemical_formula_weight 742.48
_space_group_crystal_system monoclinic
_space_group_IT_number 14
_space_group_name_Hall '-P 2ybc'
_space_group_name_H-M_alt 'P 1 21/c 1'
_atom_sites_solution_hydrogens geom
_atom_sites_solution_primary dual
_audit_creation_date 2021-05-11
_audit_creation_method
;
Olex2 1.3
(compiled 2020.11.12 svn.r5f609507 for OlexSys, GUI svn.r6272)
;
_audit_update_record
;
2021-05-11 deposited with the CCDC.	2021-05-19 downloaded from the CCDC.
;
_cell_angle_alpha 90
_cell_angle_beta 115.9010(10)
_cell_angle_gamma 90
_cell_formula_units_Z 4
_cell_length_a 10.6007(5)
_cell_length_b 23.2714(10)
_cell_length_c 11.2065(5)
_cell_measurement_reflns_used 9969
_cell_measurement_temperature 200
_cell_measurement_theta_max 25.264
_cell_measurement_theta_min 2.375
_cell_volume 2486.87(19)
_computing_cell_refinement 'SAINT V8.38A (Bruker, 2018)'
_computing_data_collection 'APEX3 v2017.3-0 (Bruker, 2016)'
_computing_data_reduction 'SAINT V8.38A (Bruker, 2018)'
_computing_molecular_graphics 'Olex2 1.3 (Dolomanov et al., 2009)'
_computing_publication_material 'Olex2 1.3 (Dolomanov et al., 2009)'
_computing_structure_refinement 'SHELXL 2018/3 (Sheldrick, 2015)'
_computing_structure_solution 'SHELXT 2014/5 (Sheldrick, 2014)'
_diffrn_ambient_temperature 199.98
_diffrn_detector_area_resol_mean 7.4
_diffrn_measured_fraction_theta_full 0.997
_diffrn_measured_fraction_theta_max 0.995
_diffrn_measurement_device_type 'Bruker D8 venture PhotonII area detector'
_diffrn_measurement_method 'omega and theta scans'
_diffrn_radiation_monochromator 'multilayer mirror optics'
_diffrn_radiation_type MoK\a
_diffrn_radiation_wavelength 0.71073
_diffrn_reflns_av_R_equivalents 0.0589
_diffrn_reflns_av_unetI/netI 0.0349
_diffrn_reflns_Laue_measured_fraction_full 0.997
_diffrn_reflns_Laue_measured_fraction_max 0.995
_diffrn_reflns_limit_h_max 12
_diffrn_reflns_limit_h_min -12
_diffrn_reflns_limit_k_max 28
_diffrn_reflns_limit_k_min -28
_diffrn_reflns_limit_l_max 13
_diffrn_reflns_limit_l_min -13
_diffrn_reflns_number 34982
_diffrn_reflns_point_group_measured_fraction_full 0.997
_diffrn_reflns_point_group_measured_fraction_max 0.995
_diffrn_reflns_theta_full 25.242
_diffrn_reflns_theta_max 25.714
_diffrn_reflns_theta_min 2.308
_diffrn_source microfocus
_diffrn_source_current 1.0
_diffrn_source_power 0.05
_diffrn_source_voltage 50.0
_exptl_absorpt_coefficient_mu 6.216
_exptl_absorpt_correction_T_max 0.7453
_exptl_absorpt_correction_T_min 0.4662
_exptl_absorpt_correction_type multi-scan
_exptl_absorpt_process_details
;
SADABS-2016/2 (Bruker,2016/2) was used for absorption correction.
wR2(int) was 0.1153 before and 0.0607 after correction.
The Ratio of minimum to maximum transmission is 0.6255.
The \l/2 correction factor is Not present.
;
_exptl_crystal_colour 'clear light colourless'
_exptl_crystal_colour_lustre clear
_exptl_crystal_colour_modifier light
_exptl_crystal_colour_primary colourless
_exptl_crystal_density_diffrn 1.983
_exptl_crystal_description block
_exptl_crystal_F_000 1440
_exptl_crystal_size_max 0.16
_exptl_crystal_size_mid 0.14
_exptl_crystal_size_min 0.06
_refine_diff_density_max 2.243
_refine_diff_density_min -1.258
_refine_diff_density_rms 0.151
_refine_ls_extinction_coef 0.0013(2)
_refine_ls_extinction_expression Fc^*^=kFc[1+0.001xFc^2^\l^3^/sin(2\q)]^-1/4^
_refine_ls_extinction_method 'SHELXL-2018/3 (Sheldrick 2018)'
_refine_ls_goodness_of_fit_ref 1.085
_refine_ls_hydrogen_treatment constr
_refine_ls_matrix_type full
_refine_ls_number_parameters 373
_refine_ls_number_reflns 4713
_refine_ls_number_restraints 99
_refine_ls_restrained_S_all 1.086
_refine_ls_R_factor_all 0.0638
_refine_ls_R_factor_gt 0.0426
_refine_ls_shift/su_max 0.001
_refine_ls_shift/su_mean 0.000
_refine_ls_structure_factor_coef Fsqd
_refine_ls_weighting_details 'w=1/[\s^2^(Fo^2^)+(0.0510P)^2^+16.1356P] where P=(Fo^2^+2Fc^2^)/3'
_refine_ls_weighting_scheme calc
_refine_ls_wR_factor_gt 0.1028
_refine_ls_wR_factor_ref 0.1179
_reflns_Friedel_coverage 0.000
_reflns_number_gt 3755
_reflns_number_total 4713
_reflns_threshold_expression 'I > 2\s(I)'
_cod_data_source_file d1dt01100f2.cif
_cod_data_source_block ap295ronc_0m
_cod_depositor_comments 'Adding full bibliography for 7707442--7707444.cif.'
_cod_database_code 7707442
_shelx_shelxl_version_number 2018/3
_shelx_space_group_comment
;
The symmetry employed for this shelxl refinement is uniquely defined
by the following loop, which should always be used as a source of
symmetry information in preference to the above space-group names.
They are only intended as comments.
;
_olex2_refinement_description
;
1. Fixed Uiso
 At 1.2 times of:
  All C(H) groups, All C(H,H) groups
 At 1.5 times of:
  All C(H,H,H,H,H,H) groups
2. Restrained distances
 C91-C81 = C91-C81A
 1.5 with sigma of 0.02
 O21A-C81A = O21-C81
 1.45 with sigma of 0.02
 C71-C41 = C71A-C41
 1.45 with sigma of 0.02
 N12B-C22 = N12B-C62 = N12A-C82 = N12A-C122
 1.35 with sigma of 0.02
 O21A-C71A = O21-C71
 1.28 with sigma of 0.02
 N12A-C82 = N12A-C122 = N12B-C62 = N12B-C22
 1.35 with sigma of 0.02
 O11A-C71A = O11-C71
 1.22 with sigma of 0.02
 C82-C12B = C12B-C122 = C62-C12A = C22-C12A
 1.39 with sigma of 0.02
 P-F6A = P-F1A = P-F2A = P-F3A = P-F4A = P-F5A
 1.57 with sigma of 0.02
 P-F5 = P-F4 = P-F3 = P-F2 = P-F6 = P-F1
 1.57 with sigma of 0.02
 F4-F3
 2.25 with sigma of 0.04
 F4-F2
 2.25 with sigma of 0.04
 F4-F6
 2.25 with sigma of 0.04
 F3-F2
 2.25 with sigma of 0.04
 F2-F6
 2.25 with sigma of 0.04
 F2-F1
 2.25 with sigma of 0.04
 F1-F3
 2.25 with sigma of 0.04
 F1-F6
 2.25 with sigma of 0.04
 F4-F5
 2.25 with sigma of 0.04
 F5-F6
 2.25 with sigma of 0.04
 F5-F3
 2.25 with sigma of 0.04
3. Restrained planarity
 C12B, C82, C122, C112, C92, C102
 with sigma of 0.1
 N12A, C82, C122, C112, C92, C102
 with sigma of 0.1
 N12B, C22, C32, C42, C52, C62
 with sigma of 0.1
 C12A, C22, C32, C42, C52, C62
 with sigma of 0.1
4. Uiso/Uaniso restraints and constraints
O21 \\sim C71 \\sim O11: within 1.7A with sigma of 0.04 and sigma for terminal
atoms of 0.08 within 1.7A
O11A \\sim C71A \\sim O21A: within 1.7A with sigma of 0.04 and sigma for
terminal atoms of 0.08 within 1.7A
Uanis(F5) \\sim Ueq, Uanis(F6) \\sim Ueq, Uanis(F4) \\sim Ueq: with sigma of
0.1 and sigma for terminal atoms of 0.2
Uanis(C12B) = Uanis(N12A)
Uanis(N12B) = Uanis(C12A)
Uanis(F2) = Uanis(F6) = Uanis(F5) = Uanis(F3)
Uanis(F2A) = Uanis(F6A) = Uanis(F5A) = Uanis(F3A)
Uanis(C81A) = Uanis(C81)
5. Others
 Sof(C12B)=Sof(H12A)=Sof(H22A)=Sof(N12B)=1-FVAR(1)
 Sof(C12A)=Sof(H122)=Sof(H22)=Sof(N12A)=FVAR(1)
 Fixed Sof: F3(0.4) F6(0.4) F1(0.4) F2(0.4) O21(0.7) H41(0.7) H41A(0.3)
 F5(0.4) F4(0.4) C71(0.7) C81(0.7) H81A(0.7) H81B(0.7) H91A(0.7) H91B(0.7)
 H91C(0.7) H91D(0.3) H91E(0.3) H91F(0.3) O11(0.7) O11A(0.3) C71A(0.3) O21A(0.3)
 C81A(0.3) H81C(0.3) H81D(0.3) F3A(0.6) F5A(0.6) F4A(0.6) F6A(0.6) F1A(0.6)
 F2A(0.6)
6.a Ternary CH refined with riding coordinates:
 C41(H41), C41(H41A)
6.b Secondary CH2 refined with riding coordinates:
 C72(H72A,H72B), C31(H31A,H31B), C51(H51A,H51B), C21(H21A,H21B), C61(H61A,
 H61B), C81(H81A,H81B), C81A(H81C,H81D)
6.c Aromatic/amide H refined with riding coordinates:
 C92(H92), C112(H112), C122(H12A), C122(H122), C102(H102), C22(H22), C22(H22A),
  C52(H52), C42(H42), C32(H32)
6.d Idealised Me refined as rotating group:
 C91(H91A,H91B,H91C), C91(H91D,H91E,H91F)
;
_olex2_submission_special_instructions 'No special instructions were received'

loop_
_space_group_symop_operation_xyz
'x, y, z'
'-x, y+1/2, -z+1/2'
'-x, -y, -z'
'x, -y-1/2, z-1/2'

loop_
_atom_site_label
_atom_site_type_symbol
_atom_site_fract_x
_atom_site_fract_y
_atom_site_fract_z
_atom_site_U_iso_or_equiv
_atom_site_adp_type
_atom_site_occupancy
_atom_site_site_symmetry_order
_atom_site_calc_flag
_atom_site_refinement_flags_posn
_atom_site_refinement_flags_adp
_atom_site_refinement_flags_occupancy
_atom_site_disorder_assembly
_atom_site_disorder_group
Au Au 0.26727(3) 0.51599(2) 0.39487(3) 0.03830(15) Uani 1 1 d . . . . .
S21 S 0.3895(2) 0.58601(10) 0.3378(2) 0.0456(5) Uani 1 1 d . . . . .
S11 S 0.3781(2) 0.57108(10) 0.5870(2) 0.0468(5) Uani 1 1 d . . . . .
P P 0.4501(3) 0.63366(13) 0.0065(3) 0.0591(7) Uani 1 1 d D . . . .
C12B C 0.1830(16) 0.4747(7) 0.216(2) 0.038(2) Uani 0.48(7) 1 d D . P A 2
F3 F 0.588(2) 0.6590(12) -0.001(3) 0.091(4) Uani 0.4 1 d D . P B 1
N11 N 0.5194(8) 0.6580(3) 0.5439(8) 0.0489(18) Uani 1 1 d . . . . .
C82 C 0.0509(8) 0.4515(3) 0.1639(8) 0.0433(19) Uani 1 1 d D . . . .
C12A C 0.1659(17) 0.4610(8) 0.4636(15) 0.041(2) Uani 0.52(7) 1 d D . P A 1
C92 C -0.0001(9) 0.4219(4) 0.0452(9) 0.052(2) Uani 1 1 d . . . . .
H92 H -0.091057 0.405372 0.010306 0.062 Uiso 1 1 calc R U . . .
C112 C 0.2124(10) 0.4399(4) 0.0267(9) 0.054(2) Uani 1 1 d . . . . .
H112 H 0.268227 0.436105 -0.020079 0.065 Uiso 1 1 calc R U . . .
C122 C 0.2627(9) 0.4690(4) 0.1455(8) 0.045(2) Uani 1 1 d D . . . .
H12A H 0.353758 0.485555 0.180153 0.054 Uiso 0.48(7) 1 calc R U P A 2
H122 H 0.353295 0.486024 0.181543 0.054 Uiso 0.52(7) 1 calc R U P A 1
C102 C 0.0808(10) 0.4164(4) -0.0232(9) 0.054(2) Uani 1 1 d . . . . .
H102 H 0.044945 0.396154 -0.105011 0.065 Uiso 1 1 calc R U . . .
F6 F 0.328(2) 0.5971(7) 0.019(2) 0.091(4) Uani 0.4 1 d D U P B 1
F1 F 0.555(3) 0.5917(14) 0.114(3) 0.16(2) Uani 0.4 1 d D . P B 1
C11 C 0.4416(9) 0.6121(4) 0.4959(9) 0.0425(19) Uani 1 1 d . . . . .
C62 C 0.0330(8) 0.4401(3) 0.3816(8) 0.0419(19) Uani 1 1 d D . . . .
C72 C -0.0347(9) 0.4611(4) 0.2392(9) 0.046(2) Uani 1 1 d . . . . .
H72A H -0.126127 0.441521 0.191674 0.055 Uiso 1 1 calc R U . . .
H72B H -0.053562 0.502806 0.239223 0.055 Uiso 1 1 calc R U . . .
C22 C 0.2259(9) 0.4423(4) 0.5949(8) 0.050(2) Uani 1 1 d D . . . .
H22 H 0.316916 0.455585 0.653459 0.061 Uiso 0.52(7) 1 calc R U P A 1
H22A H 0.317009 0.456096 0.651704 0.061 Uiso 0.48(7) 1 calc R U P A 2
F2 F 0.456(2) 0.6775(8) 0.107(2) 0.091(4) Uani 0.4 1 d D . P B 1
C52 C -0.0349(10) 0.4038(4) 0.4276(10) 0.049(2) Uani 1 1 d . . . . .
H52 H -0.125726 0.390258 0.369403 0.059 Uiso 1 1 calc R U . . .
O21 O 0.9819(11) 0.7754(5) 0.7095(15) 0.078(4) Uani 0.7 1 d D U P C 1
C42 C 0.0268(11) 0.3858(4) 0.5602(11) 0.057(3) Uani 1 1 d . . . . .
H42 H -0.021497 0.360421 0.592342 0.068 Uiso 1 1 calc R U . . .
C41 C 0.7736(11) 0.7244(5) 0.6710(11) 0.067(3) Uani 1 1 d D . . . .
H41 H 0.732911 0.763807 0.662518 0.080 Uiso 0.7 1 calc R U P D 1
H41A H 0.722707 0.761798 0.657532 0.080 Uiso 0.3 1 calc R U P E 2
C31 C 0.7179(11) 0.6880(5) 0.7481(10) 0.065(3) Uani 1 1 d . . . . .
H31A H 0.742771 0.706302 0.835341 0.078 Uiso 1 1 calc R U . . .
H31B H 0.763993 0.649961 0.764450 0.078 Uiso 1 1 calc R U . . .
F5 F 0.459(2) 0.5807(7) -0.088(2) 0.091(4) Uani 0.4 1 d D U P B 1
C51 C 0.7263(11) 0.7002(5) 0.5338(10) 0.061(3) Uani 1 1 d . . . . .
H51A H 0.772857 0.662661 0.540299 0.073 Uiso 1 1 calc R U . . .
H51B H 0.757046 0.726317 0.481862 0.073 Uiso 1 1 calc R U . . .
C21 C 0.5603(11) 0.6796(5) 0.6782(10) 0.062(3) Uani 1 1 d . . . . .
H21A H 0.531180 0.651951 0.728563 0.074 Uiso 1 1 calc R U . . .
H21B H 0.512560 0.716658 0.674264 0.074 Uiso 1 1 calc R U . . .
C32 C 0.1573(11) 0.4054(4) 0.6422(10) 0.057(2) Uani 1 1 d . . . . .
H32 H 0.200968 0.393416 0.732325 0.068 Uiso 1 1 calc R U . . .
C61 C 0.5686(11) 0.6919(4) 0.4596(11) 0.062(3) Uani 1 1 d . . . . .
H61A H 0.521206 0.729756 0.438612 0.074 Uiso 1 1 calc R U . . .
H61B H 0.545255 0.671356 0.375201 0.074 Uiso 1 1 calc R U . . .
F4 F 0.349(3) 0.6625(14) -0.124(2) 0.178(16) Uani 0.4 1 d D U P B 1
C71 C 0.9285(14) 0.7297(7) 0.737(2) 0.069(8) Uani 0.7 1 d D U P C 1
C81 C 1.1331(18) 0.7818(8) 0.752(2) 0.081(6) Uani 0.7 1 d D . P C 1
H81A H 1.183841 0.759289 0.834798 0.097 Uiso 0.7 1 calc R U P C 1
H81B H 1.158919 0.822661 0.773565 0.097 Uiso 0.7 1 calc R U P C 1
C91 C 1.1794(14) 0.7624(7) 0.6515(15) 0.099(5) Uani 1 1 d D . . . .
H91A H 1.101028 0.765573 0.562870 0.149 Uiso 0.7 1 calc R U P C 1
H91B H 1.210441 0.722334 0.668600 0.149 Uiso 0.7 1 calc R U P C 1
H91C H 1.257147 0.786610 0.656309 0.149 Uiso 0.7 1 calc R U P C 1
H91D H 1.131698 0.791946 0.584402 0.149 Uiso 0.3 1 calc R U P C 2
H91E H 1.164488 0.724697 0.608568 0.149 Uiso 0.3 1 calc R U P C 2
H91F H 1.280045 0.770770 0.695947 0.149 Uiso 0.3 1 calc R U P C 2
O11 O 1.0096(13) 0.6907(6) 0.8000(16) 0.111(5) Uani 0.7 1 d D U P C 1
O11A O 0.955(3) 0.755(2) 0.856(3) 0.122(13) Uani 0.3 1 d D U P C 2
C71A C 0.920(3) 0.739(3) 0.743(3) 0.089(18) Uani 0.3 1 d D U P C 2
O21A O 0.982(3) 0.7393(19) 0.669(3) 0.100(11) Uani 0.3 1 d D U P C 2
C81A C 1.121(4) 0.762(3) 0.751(3) 0.081(6) Uani 0.3 1 d D . P C 2
H81C H 1.175475 0.736716 0.827174 0.097 Uiso 0.3 1 calc R U P C 2
H81D H 1.117178 0.801347 0.783780 0.097 Uiso 0.3 1 calc R U P C 2
F3A F 0.5713(18) 0.6557(10) -0.0252(18) 0.091(2) Uani 0.6 1 d D . P B 2
F5A F 0.3783(15) 0.6066(7) -0.1270(12) 0.091(2) Uani 0.6 1 d D . P B 2
F4A F 0.3796(14) 0.6959(6) -0.0388(19) 0.106(5) Uani 0.6 1 d D . P B 2
F6A F 0.3221(14) 0.6188(6) 0.0390(14) 0.091(2) Uani 0.6 1 d D . P B 2
F1A F 0.533(2) 0.5799(6) 0.080(2) 0.099(7) Uani 0.6 1 d D . P B 2
F2A F 0.5257(14) 0.6639(7) 0.1524(12) 0.091(2) Uani 0.6 1 d D . P B 2
N12A N 0.1810(12) 0.4730(6) 0.2100(16) 0.038(2) Uani 0.52(7) 1 d D . P A 1
N12B N 0.1620(14) 0.4589(7) 0.4663(12) 0.041(2) Uani 0.48(7) 1 d D . P A 2

loop_
_atom_site_aniso_label
_atom_site_aniso_U_11
_atom_site_aniso_U_22
_atom_site_aniso_U_33
_atom_site_aniso_U_23
_atom_site_aniso_U_13
_atom_site_aniso_U_12
Au 0.0324(2) 0.0426(2) 0.0389(2) -0.00120(14) 0.01460(14) -0.00194(14)
S21 0.0428(12) 0.0544(13) 0.0394(12) -0.0010(10) 0.0178(10) -0.0096(10)
S11 0.0410(12) 0.0611(14) 0.0399(12) -0.0046(10) 0.0190(10) -0.0101(10)
P 0.0484(14) 0.0758(18) 0.0557(16) 0.0034(14) 0.0254(13) -0.0033(13)
C12B 0.035(4) 0.043(4) 0.031(4) 0.001(3) 0.011(3) 0.010(3)
F3 0.093(7) 0.073(6) 0.144(11) -0.043(6) 0.086(8) -0.022(5)
N11 0.046(4) 0.045(4) 0.053(5) -0.008(4) 0.018(4) -0.009(3)
C82 0.037(4) 0.046(5) 0.044(5) 0.000(4) 0.016(4) 0.001(4)
C12A 0.039(4) 0.040(4) 0.047(5) 0.000(4) 0.021(4) 0.005(3)
C92 0.038(5) 0.062(6) 0.042(5) -0.002(4) 0.006(4) -0.007(4)
C112 0.050(6) 0.071(6) 0.046(5) -0.008(5) 0.025(5) 0.009(5)
C122 0.038(5) 0.054(5) 0.042(5) 0.000(4) 0.016(4) 0.006(4)
C102 0.055(6) 0.060(6) 0.043(5) -0.011(4) 0.018(5) 0.001(5)
F6 0.093(7) 0.073(6) 0.144(11) -0.043(6) 0.086(8) -0.022(5)
F1 0.082(18) 0.33(6) 0.067(16) 0.06(2) 0.017(13) 0.09(3)
C11 0.037(4) 0.047(5) 0.046(5) 0.001(4) 0.020(4) 0.007(4)
C62 0.041(5) 0.038(4) 0.050(5) -0.004(4) 0.023(4) 0.000(4)
C72 0.033(4) 0.052(5) 0.046(5) -0.006(4) 0.010(4) -0.012(4)
C22 0.054(5) 0.051(5) 0.052(6) 0.001(4) 0.028(5) -0.003(4)
F2 0.093(7) 0.073(6) 0.144(11) -0.043(6) 0.086(8) -0.022(5)
C52 0.043(5) 0.048(5) 0.061(6) -0.008(4) 0.026(5) -0.005(4)
O21 0.048(6) 0.062(7) 0.114(11) 0.012(7) 0.025(7) -0.011(6)
C42 0.061(6) 0.055(6) 0.077(7) 0.003(5) 0.050(6) 0.003(5)
C41 0.066(7) 0.059(6) 0.069(7) -0.015(5) 0.023(6) -0.017(5)
C31 0.069(7) 0.070(7) 0.052(6) -0.016(5) 0.024(5) -0.028(6)
F5 0.093(7) 0.073(6) 0.144(11) -0.043(6) 0.086(8) -0.022(5)
C51 0.063(6) 0.059(6) 0.061(7) -0.001(5) 0.028(5) -0.016(5)
C21 0.067(7) 0.063(6) 0.062(7) -0.024(5) 0.036(6) -0.012(5)
C32 0.070(7) 0.055(6) 0.056(6) 0.007(5) 0.038(5) 0.006(5)
C61 0.062(6) 0.054(6) 0.060(6) 0.011(5) 0.018(5) -0.014(5)
F4 0.20(3) 0.23(4) 0.10(2) 0.09(2) 0.06(2) 0.15(3)
C71 0.057(13) 0.047(10) 0.086(16) 0.003(10) 0.015(12) -0.002(10)
C81 0.061(8) 0.066(16) 0.120(12) 0.028(10) 0.044(9) -0.007(8)
C91 0.067(8) 0.112(11) 0.121(13) 0.005(9) 0.043(9) -0.017(8)
O11 0.057(7) 0.119(11) 0.123(12) 0.050(10) 0.006(8) -0.005(7)
O11A 0.064(18) 0.22(4) 0.08(2) -0.08(2) 0.029(16) -0.06(2)
C71A 0.10(3) 0.12(3) 0.05(3) -0.01(3) 0.04(2) -0.08(3)
O21A 0.09(2) 0.13(3) 0.08(2) -0.062(19) 0.045(17) -0.08(2)
C81A 0.061(8) 0.066(16) 0.120(12) 0.028(10) 0.044(9) -0.007(8)
F3A 0.079(4) 0.123(6) 0.081(5) -0.020(4) 0.046(4) -0.028(4)
F5A 0.079(4) 0.123(6) 0.081(5) -0.020(4) 0.046(4) -0.028(4)
F4A 0.061(8) 0.095(10) 0.146(15) 0.036(10) 0.031(9) 0.020(7)
F6A 0.079(4) 0.123(6) 0.081(5) -0.020(4) 0.046(4) -0.028(4)
F1A 0.128(16) 0.043(6) 0.149(19) 0.021(8) 0.081(13) 0.000(8)
F2A 0.079(4) 0.123(6) 0.081(5) -0.020(4) 0.046(4) -0.028(4)
N12A 0.035(4) 0.043(4) 0.031(4) 0.001(3) 0.011(3) 0.010(3)
N12B 0.039(4) 0.040(4) 0.047(5) 0.000(4) 0.021(4) 0.005(3)

loop_
_atom_type_symbol
_atom_type_description
_atom_type_scat_dispersion_real
_atom_type_scat_dispersion_imag
_atom_type_scat_source
C C 0.0033 0.0016 'International Tables Vol C Tables 4.2.6.8 and 6.1.1.4'
H H 0.0000 0.0000 'International Tables Vol C Tables 4.2.6.8 and 6.1.1.4'
Au Au -2.0133 8.8022 'International Tables Vol C Tables 4.2.6.8 and 6.1.1.4'
F F 0.0171 0.0103 'International Tables Vol C Tables 4.2.6.8 and 6.1.1.4'
N N 0.0061 0.0033 'International Tables Vol C Tables 4.2.6.8 and 6.1.1.4'
O O 0.0106 0.0060 'International Tables Vol C Tables 4.2.6.8 and 6.1.1.4'
P P 0.1023 0.0942 'International Tables Vol C Tables 4.2.6.8 and 6.1.1.4'
S S 0.1246 0.1234 'International Tables Vol C Tables 4.2.6.8 and 6.1.1.4'

loop_
_geom_angle_atom_site_label_1
_geom_angle_atom_site_label_2
_geom_angle_atom_site_label_3
_geom_angle
_geom_angle_site_symmetry_1
_geom_angle_site_symmetry_3
_geom_angle_publ_flag
S11 Au S21 75.74(8) . . ?
C12B Au S21 96.6(4) . . ?
C12B Au S11 172.4(4) . . ?
C12B Au N12B 90.0(5) . . ?
C12A Au S21 173.2(5) . . ?
C12A Au S11 97.7(4) . . ?
C12A Au N12A 90.0(5) . . ?
N12A Au S21 96.7(3) . . ?
N12A Au S11 172.4(3) . . ?
N12B Au S21 173.2(4) . . ?
N12B Au S11 97.6(4) . . ?
C11 S21 Au 86.1(3) . . ?
C11 S11 Au 85.9(3) . . ?
F3 P F5 86.1(9) . . ?
F6 P F3 169.2(12) . . ?
F6 P F5 86.3(8) . . ?
F1 P F3 85.0(14) . . ?
F1 P F6 86.0(13) . . ?
F1 P F5 78.9(17) . . ?
F2 P F3 92.6(10) . . ?
F2 P F6 93.9(8) . . ?
F2 P F1 93.7(15) . . ?
F2 P F5 172.6(12) . . ?
F2 P F4 101.5(13) . . ?
F4 P F3 93.6(14) . . ?
F4 P F6 93.5(13) . . ?
F4 P F1 164.7(18) . . ?
F4 P F5 85.8(12) . . ?
F3A P F4A 87.0(11) . . ?
F3A P F6A 173.4(11) . . ?
F3A P F2A 89.6(8) . . ?
F5A P F3A 91.2(8) . . ?
F5A P F4A 95.8(9) . . ?
F5A P F6A 91.4(7) . . ?
F5A P F1A 96.5(11) . . ?
F5A P F2A 178.8(8) . . ?
F4A P F2A 83.4(9) . . ?
F6A P F4A 86.8(8) . . ?
F6A P F2A 87.7(6) . . ?
F1A P F3A 93.1(11) . . ?
F1A P F4A 167.7(11) . . ?
F1A P F6A 92.6(9) . . ?
F1A P F2A 84.3(10) . . ?
C82 C12B Au 121.9(11) . . ?
C82 C12B C122 118.9(17) . . ?
C122 C12B Au 119.2(11) . . ?
C11 N11 C21 123.5(8) . . ?
C11 N11 C61 120.2(8) . . ?
C21 N11 C61 116.3(8) . . ?
C12B C82 C92 120.2(11) . . ?
C12B C82 C72 117.3(11) . . ?
C92 C82 C72 122.5(7) . . ?
N12A C82 C92 117.5(10) . . ?
N12A C82 C72 120.0(10) . . ?
C62 C12A Au 121.5(11) . . ?
C62 C12A C22 116.9(16) . . ?
C22 C12A Au 121.6(11) . . ?
C82 C92 H92 119.9 . . ?
C82 C92 C102 120.3(8) . . ?
C102 C92 H92 119.9 . . ?
C122 C112 H112 120.5 . . ?
C102 C112 H112 120.5 . . ?
C102 C112 C122 119.1(8) . . ?
C12B C122 H12A 119.3 . . ?
C112 C122 C12B 121.3(11) . . ?
C112 C122 H12A 119.3 . . ?
C112 C122 H122 120.6 . . ?
N12A C122 C112 118.8(11) . . ?
N12A C122 H122 120.6 . . ?
C92 C102 H102 119.9 . . ?
C112 C102 C92 120.3(9) . . ?
C112 C102 H102 119.9 . . ?
S21 C11 S11 112.3(5) . . ?
N11 C11 S21 124.9(7) . . ?
N11 C11 S11 122.9(7) . . ?
C12A C62 C72 117.3(10) . . ?
C52 C62 C12A 121.5(11) . . ?
C52 C62 C72 121.2(7) . . ?
C52 C62 N12B 118.6(11) . . ?
N12B C62 C72 120.2(10) . . ?
C82 C72 C62 114.7(7) . . ?
C82 C72 H72A 108.6 . . ?
C82 C72 H72B 108.6 . . ?
C62 C72 H72A 108.6 . . ?
C62 C72 H72B 108.6 . . ?
H72A C72 H72B 107.6 . . ?
C12A C22 H22 119.1 . . ?
C32 C22 C12A 121.9(11) . . ?
C32 C22 H22 119.1 . . ?
C32 C22 H22A 120.5 . . ?
N12B C22 H22A 120.5 . . ?
N12B C22 C32 119.1(11) . . ?
C62 C52 H52 119.6 . . ?
C62 C52 C42 120.8(9) . . ?
C42 C52 H52 119.6 . . ?
C71 O21 C81 122.0(12) . . ?
C52 C42 H42 120.6 . . ?
C32 C42 C52 118.9(9) . . ?
C32 C42 H42 120.6 . . ?
C31 C41 H41 108.0 . . ?
C31 C41 H41A 104.8 . . ?
C31 C41 C51 109.7(8) . . ?
C51 C41 H41 108.0 . . ?
C51 C41 H41A 104.8 . . ?
C71 C41 H41 108.0 . . ?
C71 C41 C31 112.7(12) . . ?
C71 C41 C51 110.2(13) . . ?
C71A C41 H41A 104.8 . . ?
C71A C41 C31 114(2) . . ?
C71A C41 C51 117.4(15) . . ?
C41 C31 H31A 108.9 . . ?
C41 C31 H31B 108.9 . . ?
C41 C31 C21 113.4(9) . . ?
H31A C31 H31B 107.7 . . ?
C21 C31 H31A 108.9 . . ?
C21 C31 H31B 108.9 . . ?
C41 C51 H51A 108.8 . . ?
C41 C51 H51B 108.8 . . ?
C41 C51 C61 113.8(9) . . ?
H51A C51 H51B 107.7 . . ?
C61 C51 H51A 108.8 . . ?
C61 C51 H51B 108.8 . . ?
N11 C21 C31 109.9(8) . . ?
N11 C21 H21A 109.7 . . ?
N11 C21 H21B 109.7 . . ?
C31 C21 H21A 109.7 . . ?
C31 C21 H21B 109.7 . . ?
H21A C21 H21B 108.2 . . ?
C22 C32 H32 119.9 . . ?
C42 C32 C22 120.1(10) . . ?
C42 C32 H32 119.9 . . ?
N11 C61 C51 109.1(8) . . ?
N11 C61 H61A 109.9 . . ?
N11 C61 H61B 109.9 . . ?
C51 C61 H61A 109.9 . . ?
C51 C61 H61B 109.9 . . ?
H61A C61 H61B 108.3 . . ?
O21 C71 C41 116.7(13) . . ?
O11 C71 O21 117.9(14) . . ?
O11 C71 C41 124.5(14) . . ?
O21 C81 H81A 108.9 . . ?
O21 C81 H81B 108.9 . . ?
O21 C81 C91 113.4(15) . . ?
H81A C81 H81B 107.7 . . ?
C91 C81 H81A 108.9 . . ?
C91 C81 H81B 108.9 . . ?
C81 C91 H91A 109.5 . . ?
C81 C91 H91B 109.5 . . ?
C81 C91 H91C 109.5 . . ?
H91A C91 H91B 109.5 . . ?
H91A C91 H91C 109.5 . . ?
H91B C91 H91C 109.5 . . ?
H91D C91 H91E 109.5 . . ?
H91D C91 H91F 109.5 . . ?
H91E C91 H91F 109.5 . . ?
C81A C91 H91D 109.5 . . ?
C81A C91 H91E 109.5 . . ?
C81A C91 H91F 109.5 . . ?
O11A C71A C41 115(2) . . ?
O11A C71A O21A 132(3) . . ?
O21A C71A C41 112(2) . . ?
C71A O21A C81A 105(2) . . ?
C91 C81A H81C 111.9 . . ?
C91 C81A H81D 111.9 . . ?
O21A C81A C91 99(2) . . ?
O21A C81A H81C 111.9 . . ?
O21A C81A H81D 111.9 . . ?
H81C C81A H81D 109.6 . . ?
C82 N12A Au 119.1(9) . . ?
C82 N12A C122 124.0(14) . . ?
C122 N12A Au 116.9(9) . . ?
C62 N12B Au 118.6(9) . . ?
C62 N12B C22 122.6(15) . . ?
C22 N12B Au 118.8(9) . . ?

loop_
_geom_bond_atom_site_label_1
_geom_bond_atom_site_label_2
_geom_bond_distance
_geom_bond_site_symmetry_2
_geom_bond_publ_flag
Au S21 2.338(2) . ?
Au S11 2.334(2) . ?
Au C12B 2.05(2) . ?
Au C12A 2.03(2) . ?
Au N12A 2.115(18) . ?
Au N12B 2.106(18) . ?
S21 C11 1.719(9) . ?
S11 C11 1.735(9) . ?
P F3 1.606(15) . ?
P F6 1.601(13) . ?
P F1 1.570(16) . ?
P F2 1.497(13) . ?
P F5 1.657(12) . ?
P F4 1.539(14) . ?
P F3A 1.561(13) . ?
P F5A 1.489(11) . ?
P F4A 1.607(12) . ?
P F6A 1.589(11) . ?
P F1A 1.542(12) . ?
P F2A 1.633(11) . ?
C12B C82 1.371(18) . ?
C12B C122 1.390(18) . ?
N11 C11 1.313(11) . ?
N11 C21 1.462(12) . ?
N11 C61 1.488(12) . ?
C82 C92 1.381(12) . ?
C82 C72 1.502(12) . ?
C82 N12A 1.340(13) . ?
C12A C62 1.391(17) . ?
C12A C22 1.393(17) . ?
C92 H92 0.9500 . ?
C92 C102 1.383(13) . ?
C112 H112 0.9500 . ?
C112 C122 1.378(12) . ?
C112 C102 1.370(13) . ?
C122 H12A 0.9500 . ?
C122 H122 0.9500 . ?
C122 N12A 1.352(13) . ?
C102 H102 0.9500 . ?
C62 C72 1.517(12) . ?
C62 C52 1.350(12) . ?
C62 N12B 1.352(13) . ?
C72 H72A 0.9900 . ?
C72 H72B 0.9900 . ?
C22 H22 0.9500 . ?
C22 H22A 0.9500 . ?
C22 C32 1.374(13) . ?
C22 N12B 1.353(13) . ?
C52 H52 0.9500 . ?
C52 C42 1.400(14) . ?
O21 C71 1.305(16) . ?
O21 C81 1.466(15) . ?
C42 H42 0.9500 . ?
C42 C32 1.362(14) . ?
C41 H41 1.0000 . ?
C41 H41A 1.0000 . ?
C41 C31 1.503(15) . ?
C41 C51 1.504(15) . ?
C41 C71 1.482(15) . ?
C41 C71A 1.441(19) . ?
C31 H31A 0.9900 . ?
C31 H31B 0.9900 . ?
C31 C21 1.516(14) . ?
C51 H51A 0.9900 . ?
C51 H51B 0.9900 . ?
C51 C61 1.520(14) . ?
C21 H21A 0.9900 . ?
C21 H21B 0.9900 . ?
C32 H32 0.9500 . ?
C61 H61A 0.9900 . ?
C61 H61B 0.9900 . ?
C71 O11 1.237(16) . ?
C81 H81A 0.9900 . ?
C81 H81B 0.9900 . ?
C81 C91 1.487(16) . ?
C91 H91A 0.9800 . ?
C91 H91B 0.9800 . ?
C91 H91C 0.9800 . ?
C91 H91D 0.9800 . ?
C91 H91E 0.9800 . ?
C91 H91F 0.9800 . ?
C91 C81A 1.49(2) . ?
O11A C71A 1.207(19) . ?
C71A O21A 1.270(19) . ?
O21A C81A 1.46(2) . ?
C81A H81C 0.9900 . ?
C81A H81D 0.9900 . ?

loop_
_geom_torsion_atom_site_label_1
_geom_torsion_atom_site_label_2
_geom_torsion_atom_site_label_3
_geom_torsion_atom_site_label_4
_geom_torsion
_geom_torsion_site_symmetry_1
_geom_torsion_site_symmetry_2
_geom_torsion_site_symmetry_3
_geom_torsion_site_symmetry_4
_geom_torsion_publ_flag
Au S21 C11 S11 1.7(4) . . . . ?
Au S21 C11 N11 -177.7(8) . . . . ?
Au S11 C11 S21 -1.7(4) . . . . ?
Au S11 C11 N11 177.7(7) . . . . ?
Au C12B C82 C92 -177.4(8) . . . . ?
Au C12B C82 C72 4.4(13) . . . . ?
Au C12B C122 C112 177.7(8) . . . . ?
Au C12A C62 C72 -1.4(16) . . . . ?
Au C12A C62 C52 -179.5(8) . . . . ?
Au C12A C22 C32 179.6(8) . . . . ?
C12B C82 C92 C102 -1.0(14) . . . . ?
C12B C82 C72 C62 -57.3(11) . . . . ?
C82 C12B C122 C112 -1.0(14) . . . . ?
C82 C92 C102 C112 0.3(15) . . . . ?
C12A C62 C72 C82 55.7(13) . . . . ?
C12A C62 C52 C42 -0.2(15) . . . . ?
C12A C22 C32 C42 0.0(12) . . . . ?
C92 C82 C72 C62 124.5(9) . . . . ?
C92 C82 N12A Au -177.8(7) . . . . ?
C92 C82 N12A C122 2.1(14) . . . . ?
C112 C122 N12A Au 178.1(7) . . . . ?
C112 C122 N12A C82 -1.8(15) . . . . ?
C122 C12B C82 C92 1.3(14) . . . . ?
C122 C12B C82 C72 -176.9(9) . . . . ?
C122 C112 C102 C92 0.0(15) . . . . ?
C102 C112 C122 C12B 0.3(14) . . . . ?
C102 C112 C122 N12A 0.7(14) . . . . ?
C11 N11 C21 C31 127.9(10) . . . . ?
C11 N11 C61 C51 -128.3(9) . . . . ?
C62 C12A C22 C32 -0.5(17) . . . . ?
C62 C52 C42 C32 -0.3(13) . . . . ?
C72 C82 C92 C102 177.2(9) . . . . ?
C72 C82 N12A Au 3.7(12) . . . . ?
C72 C82 N12A C122 -176.4(10) . . . . ?
C72 C62 C52 C42 -178.2(8) . . . . ?
C72 C62 N12B Au -1.5(15) . . . . ?
C72 C62 N12B C22 178.7(10) . . . . ?
C22 C12A C62 C72 178.6(10) . . . . ?
C22 C12A C62 C52 0.5(18) . . . . ?
C52 C62 C72 C82 -126.2(8) . . . . ?
C52 C62 N12B Au -179.5(7) . . . . ?
C52 C62 N12B C22 0.7(18) . . . . ?
C52 C42 C32 C22 0.4(12) . . . . ?
C41 C31 C21 N11 53.0(12) . . . . ?
C41 C51 C61 N11 -52.3(12) . . . . ?
C41 C71A O21A C81A 173(5) . . . . ?
C31 C41 C51 C61 53.9(12) . . . . ?
C31 C41 C71 O21 -154.4(18) . . . . ?
C31 C41 C71 O11 37(3) . . . . ?
C31 C41 C71A O11A -46(7) . . . . ?
C31 C41 C71A O21A 143(4) . . . . ?
C51 C41 C31 C21 -53.7(13) . . . . ?
C51 C41 C71 O21 83(2) . . . . ?
C51 C41 C71 O11 -86(3) . . . . ?
C51 C41 C71A O11A -176(5) . . . . ?
C51 C41 C71A O21A 13(7) . . . . ?
C21 N11 C11 S21 179.1(7) . . . . ?
C21 N11 C11 S11 -0.2(13) . . . . ?
C21 N11 C61 C51 52.8(12) . . . . ?
C32 C22 N12B Au 179.6(7) . . . . ?
C32 C22 N12B C62 -0.6(17) . . . . ?
C61 N11 C11 S21 0.3(12) . . . . ?
C61 N11 C11 S11 -179.0(7) . . . . ?
C61 N11 C21 C31 -53.3(12) . . . . ?
C71 O21 C81 C91 93(2) . . . . ?
C71 C41 C31 C21 -177.0(12) . . . . ?
C71 C41 C51 C61 178.6(10) . . . . ?
C81 O21 C71 C41 -170.7(16) . . . . ?
C81 O21 C71 O11 -1(3) . . . . ?
O11A C71A O21A C81A 3(11) . . . . ?
C71A C41 C31 C21 172(3) . . . . ?
C71A C41 C51 C61 -174(3) . . . . ?
C71A O21A C81A C91 -178(5) . . . . ?
N12A C82 C92 C102 -1.3(14) . . . . ?
N12A C82 C72 C62 -57.0(11) . . . . ?
N12B C62 C72 C82 55.9(13) . . . . ?
N12B C62 C52 C42 -0.2(14) . . . . ?
N12B C22 C32 C42 0.0(12) . . . . ?
